data_7234630
loop_
_publ_author_name
'Jaehyun Lee'
'Hyocheol Jung'
'Hwangyu Shin'
'Joonghan Kim'
'Daisuke Yokoyama'
'Hidetaka Nishimura'
'Atsushi Wakamiya'
'Jongwook Park'

_publ_section_title
;
 Excimer emission based on the control of molecular structure and
 intermolecular interactions
;
_journal_name_full 'Journal of Materials Chemistry C'
_journal_page_first 2784
_journal_page_last 2792
_journal_paper_doi 10.1039/C5TC03289J
_journal_volume 4
_journal_year 2016
_chemical_formula_sum 'C94 H60 Cl4'
_chemical_formula_weight 1331.22
_chemical_name_common DAC-TP
_chemical_name_systematic 6,12-bis-(10-[1,1';3',1'']terphenyl-5'-yl-anthracen-9-yl)-chrysene
_space_group_IT_number 14
_space_group_name_Hall '-P 2ybc'
_space_group_name_H-M_alt 'P 1 21/c 1'
_symmetry_cell_setting monoclinic
_symmetry_space_group_name_H-M 'P 1 21/c 1'
_atom_sites_solution_hydrogens geom
_atom_sites_solution_primary direct
_atom_sites_solution_secondary difmap
_cell_angle_alpha 90.00
_cell_angle_beta 113.025(2)
_cell_angle_gamma 90.00
_cell_formula_units_Z 2
_cell_length_a 9.6963(13)
_cell_length_b 32.629(4)
_cell_length_c 11.4490(16)
_cell_measurement_temperature 100(2)
_cell_volume 3333.7(8)
_computing_molecular_graphics 'ORTEP 3 for windows'
_computing_structure_refinement 'SHELXL-97 (Sheldrick, 1997)'
_computing_structure_solution 'SHELXS-97 (Sheldrick, 1990)'
_diffrn_ambient_temperature 100(2)
_diffrn_measured_fraction_theta_full 1.000
_diffrn_measured_fraction_theta_max 1.000
_diffrn_measurement_device_type 'Bruker SMART APAX II ULTRA'
_diffrn_radiation_monochromator graphite
_diffrn_radiation_source 'fine-focus sealed tube'
_diffrn_radiation_type MoKa
_diffrn_radiation_wavelength 0.71073
_diffrn_reflns_av_R_equivalents 0.0564
_diffrn_reflns_av_sigmaI/netI 0.0750
_diffrn_reflns_limit_h_max 6
_diffrn_reflns_limit_h_min -11
_diffrn_reflns_limit_k_max 38
_diffrn_reflns_limit_k_min -38
_diffrn_reflns_limit_l_max 13
_diffrn_reflns_limit_l_min -9
_diffrn_reflns_number 16064
_diffrn_reflns_theta_full 25.01
_diffrn_reflns_theta_max 25.01
_diffrn_reflns_theta_min 1.25
_exptl_absorpt_coefficient_mu 0.230
_exptl_absorpt_correction_T_max 0.9818
_exptl_absorpt_correction_T_min 0.9707
_exptl_absorpt_correction_type empirical
_exptl_absorpt_process_details SADABS
_exptl_crystal_colour colorless
_exptl_crystal_density_diffrn 1.326
_exptl_crystal_density_method 'not measured'
_exptl_crystal_description block
_exptl_crystal_F_000 1384
_exptl_crystal_recrystallization_method 'Re-crystallisation from solvent'
_exptl_crystal_size_max 0.13
_exptl_crystal_size_mid 0.08
_exptl_crystal_size_min 0.08
_refine_diff_density_max 0.331
_refine_diff_density_min -0.360
_refine_diff_density_rms 0.069
_refine_ls_extinction_coef none
_refine_ls_extinction_method none
_refine_ls_goodness_of_fit_ref 1.047
_refine_ls_hydrogen_treatment constr
_refine_ls_matrix_type full
_refine_ls_number_parameters 442
_refine_ls_number_reflns 5876
_refine_ls_number_restraints 0
_refine_ls_restrained_S_all 1.047
_refine_ls_R_factor_all 0.0838
_refine_ls_R_factor_gt 0.0467
_refine_ls_shift/su_max 0.000
_refine_ls_shift/su_mean 0.000
_refine_ls_structure_factor_coef Fsqd
_refine_ls_weighting_details 'calc w=1/[ s^2^(Fo^2^)+(0.0597P)^2^+0.0000P] where P=(Fo^2^+2Fc^2^)/3'
_refine_ls_weighting_scheme calc
_refine_ls_wR_factor_gt 0.1049
_refine_ls_wR_factor_ref 0.1334
_reflns_number_gt 3910
_reflns_number_total 5876
_reflns_threshold_expression >2sigma(I)
_cod_data_source_file J-Mater-Chem-C-2016-4-2784.cif
_cod_data_source_block dactp
_cod_depositor_comments
;
The following automatic conversions were performed:

data item '_exptl_absorpt_correction_type' value 'Empirical' was
changed to 'empirical' in accordance with the built-in table derived
from the CIF Core dictionary named 'cif_core.dic' version 2.4.5 last
updated on 2014-11-21.

Automatic conversion script
Id: cif_fix_values 6909 2019-04-08 15:41:33Z antanas 
;
_cod_original_cell_volume 3333.6(8)
_cod_original_sg_symbol_H-M P21/c
_cod_database_code 7234630

loop_
_symmetry_equiv_pos_as_xyz
'x, y, z'
'-x, y+1/2, -z+1/2'
'-x, -y, -z'
'x, -y-1/2, z-1/2'

loop_
_atom_site_label
_atom_site_type_symbol
_atom_site_fract_x
_atom_site_fract_y
_atom_site_fract_z
_atom_site_U_iso_or_equiv
_atom_site_adp_type
_atom_site_occupancy
_atom_site_symmetry_multiplicity
_atom_site_calc_flag
_atom_site_refinement_flags
_atom_site_disorder_assembly
_atom_site_disorder_group
C1 C 0.0589(3) 0.01355(8) 0.0323(3) 0.0116(6) Uani 1 1 d . . .
C2 C 0.1086(3) 0.04077(8) -0.0406(3) 0.0119(6) Uani 1 1 d . . .
H1 H 0.1885 0.0591 0.0029 0.014 Uiso 1 1 calc R . .
C3 C 0.0468(3) 0.04173(8) -0.1694(3) 0.0124(6) Uani 1 1 d . . .
C4 C -0.0736(3) 0.01412(8) -0.2386(3) 0.0129(6) Uani 1 1 d . . .
C5 C -0.1264(3) -0.01348(8) -0.1692(3) 0.0133(6) Uani 1 1 d . . .
C6 C -0.2443(3) -0.04030(8) -0.2399(3) 0.0158(6) Uani 1 1 d . . .
H2 H -0.2815 -0.0592 -0.1962 0.019 Uiso 1 1 calc R . .
C7 C -0.3060(3) -0.03969(9) -0.3697(3) 0.0200(7) Uani 1 1 d . . .
H3 H -0.3858 -0.0578 -0.4143 0.024 Uiso 1 1 calc R . .
C8 C -0.2528(3) -0.01260(8) -0.4378(3) 0.0200(7) Uani 1 1 d . . .
H4 H -0.2955 -0.0125 -0.5280 0.024 Uiso 1 1 calc R . .
C9 C -0.1384(3) 0.01381(8) -0.3724(3) 0.0163(6) Uani 1 1 d . . .
H5 H -0.1021 0.0322 -0.4181 0.020 Uiso 1 1 calc R . .
C10 C 0.1051(3) 0.07136(8) -0.2380(2) 0.0122(6) Uani 1 1 d . . .
C11 C 0.2459(3) 0.06465(8) -0.2443(2) 0.0126(6) Uani 1 1 d . . .
C12 C 0.3319(3) 0.02855(8) -0.1919(3) 0.0156(6) Uani 1 1 d . . .
H6 H 0.2944 0.0088 -0.1506 0.019 Uiso 1 1 calc R . .
C13 C 0.4655(3) 0.02206(8) -0.2002(3) 0.0179(7) Uani 1 1 d . . .
H7 H 0.5213 -0.0019 -0.1639 0.021 Uiso 1 1 calc R . .
C14 C 0.5232(3) 0.05075(8) -0.2626(3) 0.0162(6) Uani 1 1 d . . .
H8 H 0.6170 0.0458 -0.2682 0.019 Uiso 1 1 calc R . .
C15 C 0.4445(3) 0.08530(8) -0.3144(3) 0.0154(6) Uani 1 1 d . . .
H9 H 0.4843 0.1042 -0.3562 0.018 Uiso 1 1 calc R . .
C16 C 0.3036(3) 0.09387(8) -0.3074(3) 0.0124(6) Uani 1 1 d . . .
C17 C 0.2199(3) 0.12920(8) -0.3622(2) 0.0123(6) Uani 1 1 d . . .
C18 C 0.0796(3) 0.13582(8) -0.3564(2) 0.0119(6) Uani 1 1 d . . .
C19 C -0.0083(3) 0.17148(8) -0.4104(3) 0.0158(6) Uani 1 1 d . . .
H10 H 0.0302 0.1916 -0.4494 0.019 Uiso 1 1 calc R . .
C20 C -0.1454(3) 0.17713(8) -0.4070(3) 0.0178(7) Uani 1 1 d . . .
H11 H -0.2021 0.2009 -0.4443 0.021 Uiso 1 1 calc R . .
C21 C -0.2042(3) 0.14773(8) -0.3481(3) 0.0163(6) Uani 1 1 d . . .
H12 H -0.3008 0.1517 -0.3470 0.020 Uiso 1 1 calc R . .
C22 C -0.1234(3) 0.11387(8) -0.2930(3) 0.0141(6) Uani 1 1 d . . .
H13 H -0.1638 0.0947 -0.2525 0.017 Uiso 1 1 calc R . .
C23 C 0.0212(3) 0.10647(8) -0.2948(2) 0.0109(6) Uani 1 1 d . . .
C24 C 0.2771(3) 0.15845(8) -0.4334(3) 0.0125(6) Uani 1 1 d . . .
C25 C 0.3932(3) 0.18553(8) -0.3699(3) 0.0128(6) Uani 1 1 d . . .
H14 H 0.4333 0.1866 -0.2798 0.015 Uiso 1 1 calc R . .
C26 C 0.4519(3) 0.21128(8) -0.4372(3) 0.0137(6) Uani 1 1 d . . .
C27 C 0.3898(3) 0.20886(8) -0.5696(3) 0.0142(6) Uani 1 1 d . . .
H15 H 0.4317 0.2251 -0.6162 0.017 Uiso 1 1 calc R . .
C28 C 0.2683(3) 0.18347(8) -0.6361(3) 0.0132(6) Uani 1 1 d . . .
C29 C 0.2144(3) 0.15809(8) -0.5655(3) 0.0140(6) Uani 1 1 d . . .
H16 H 0.1330 0.1402 -0.6085 0.017 Uiso 1 1 calc R . .
C30 C 0.5769(3) 0.24013(8) -0.3702(3) 0.0143(6) Uani 1 1 d . . .
C31 C 0.6746(3) 0.23359(8) -0.2445(3) 0.0182(7) Uani 1 1 d . . .
H17 H 0.6585 0.2109 -0.1992 0.022 Uiso 1 1 calc R . .
C32 C 0.7948(3) 0.25959(9) -0.1847(3) 0.0236(7) Uani 1 1 d . . .
H18 H 0.8589 0.2549 -0.0986 0.028 Uiso 1 1 calc R . .
C33 C 0.8215(3) 0.29199(9) -0.2487(3) 0.0265(8) Uani 1 1 d . . .
H19 H 0.9052 0.3094 -0.2077 0.032 Uiso 1 1 calc R . .
C34 C 0.7260(3) 0.29939(9) -0.3738(3) 0.0249(7) Uani 1 1 d . . .
H20 H 0.7445 0.3218 -0.4187 0.030 Uiso 1 1 calc R . .
C35 C 0.6039(3) 0.27411(8) -0.4328(3) 0.0198(7) Uani 1 1 d . . .
H21 H 0.5371 0.2799 -0.5174 0.024 Uiso 1 1 calc R . .
C36 C 0.1999(3) 0.18332(8) -0.7768(3) 0.0143(6) Uani 1 1 d . . .
C37 C 0.2173(3) 0.21654(9) -0.8462(3) 0.0213(7) Uani 1 1 d . . .
H22 H 0.2729 0.2397 -0.8024 0.026 Uiso 1 1 calc R . .
C38 C 0.1559(3) 0.21653(9) -0.9771(3) 0.0231(7) Uani 1 1 d . . .
H23 H 0.1701 0.2395 -1.0221 0.028 Uiso 1 1 calc R . .
C39 C 0.0739(3) 0.18332(9) -1.0433(3) 0.0211(7) Uani 1 1 d . . .
H24 H 0.0328 0.1831 -1.1334 0.025 Uiso 1 1 calc R . .
C40 C 0.0526(3) 0.15031(8) -0.9763(3) 0.0199(7) Uani 1 1 d . . .
H25 H -0.0053 0.1275 -1.0208 0.024 Uiso 1 1 calc R . .
C41 C 0.1150(3) 0.15022(8) -0.8451(3) 0.0168(7) Uani 1 1 d . . .
H26 H 0.0998 0.1272 -0.8006 0.020 Uiso 1 1 calc R . .
C42 C 0.6845(3) 0.08905(8) 0.1284(3) 0.0193(7) Uani 1 1 d . . .
C43 C 0.7433(3) 0.08976(8) 0.2602(3) 0.0200(7) Uani 1 1 d . . .
C44 C 0.6593(3) 0.10633(9) 0.3224(3) 0.0295(8) Uani 1 1 d . . .
H27 H 0.6981 0.1066 0.4125 0.035 Uiso 1 1 calc R . .
C45 C 0.5199(3) 0.12234(10) 0.2539(3) 0.0336(8) Uani 1 1 d . . .
H28 H 0.4636 0.1341 0.2971 0.040 Uiso 1 1 calc R . .
C46 C 0.4603(3) 0.12152(9) 0.1219(3) 0.0312(8) Uani 1 1 d . . .
H29 H 0.3634 0.1324 0.0751 0.037 Uiso 1 1 calc R . .
C47 C 0.5432(3) 0.10471(9) 0.0599(3) 0.0257(8) Uani 1 1 d . . .
H30 H 0.5032 0.1039 -0.0303 0.031 Uiso 1 1 calc R . .
Cl1 Cl 0.78830(8) 0.06871(2) 0.04896(7) 0.0258(2) Uani 1 1 d . . .
Cl2 Cl 0.91929(8) 0.07008(2) 0.34732(7) 0.0278(2) Uani 1 1 d . . .

loop_
_atom_site_aniso_label
_atom_site_aniso_U_11
_atom_site_aniso_U_22
_atom_site_aniso_U_33
_atom_site_aniso_U_23
_atom_site_aniso_U_13
_atom_site_aniso_U_12
C1 0.0085(14) 0.0116(14) 0.0152(16) 0.0006(11) 0.0051(12) 0.0045(10)
C2 0.0094(14) 0.0103(14) 0.0159(16) 0.0002(11) 0.0048(12) -0.0003(11)
C3 0.0108(15) 0.0122(14) 0.0177(17) 0.0003(12) 0.0093(12) 0.0023(11)
C4 0.0117(15) 0.0140(14) 0.0139(16) 0.0000(12) 0.0060(12) 0.0027(11)
C5 0.0139(15) 0.0124(14) 0.0157(16) 0.0006(12) 0.0082(12) 0.0037(11)
C6 0.0172(16) 0.0128(14) 0.0179(17) 0.0018(12) 0.0076(12) -0.0012(12)
C7 0.0164(16) 0.0222(16) 0.0193(18) -0.0011(13) 0.0048(13) -0.0048(12)
C8 0.0218(17) 0.0232(16) 0.0126(17) 0.0003(13) 0.0040(13) -0.0013(13)
C9 0.0201(16) 0.0161(15) 0.0168(17) 0.0033(12) 0.0117(13) 0.0012(12)
C10 0.0150(15) 0.0130(14) 0.0092(15) -0.0013(12) 0.0053(11) -0.0025(11)
C11 0.0145(15) 0.0144(14) 0.0094(15) 0.0002(12) 0.0053(11) -0.0017(11)
C12 0.0170(16) 0.0174(15) 0.0131(16) 0.0030(12) 0.0068(12) -0.0015(12)
C13 0.0169(16) 0.0169(15) 0.0183(17) 0.0009(13) 0.0053(13) 0.0026(12)
C14 0.0099(15) 0.0196(15) 0.0201(17) -0.0016(13) 0.0070(12) -0.0015(12)
C15 0.0130(15) 0.0178(15) 0.0156(16) -0.0003(12) 0.0060(12) -0.0023(12)
C16 0.0134(15) 0.0132(14) 0.0102(15) -0.0012(12) 0.0041(12) -0.0026(11)
C17 0.0136(15) 0.0129(14) 0.0090(15) 0.0002(11) 0.0029(11) -0.0020(11)
C18 0.0112(15) 0.0149(15) 0.0102(15) -0.0016(12) 0.0050(11) -0.0017(11)
C19 0.0186(16) 0.0143(15) 0.0159(16) 0.0036(12) 0.0083(13) -0.0019(12)
C20 0.0209(17) 0.0141(15) 0.0179(17) 0.0058(12) 0.0070(13) 0.0052(12)
C21 0.0144(15) 0.0178(15) 0.0186(17) -0.0032(13) 0.0083(12) 0.0007(12)
C22 0.0177(16) 0.0128(14) 0.0143(16) -0.0012(12) 0.0089(12) -0.0020(12)
C23 0.0118(15) 0.0140(14) 0.0067(14) -0.0025(11) 0.0032(11) -0.0008(11)
C24 0.0101(14) 0.0118(14) 0.0161(16) 0.0003(12) 0.0057(12) 0.0026(11)
C25 0.0140(15) 0.0138(14) 0.0108(15) 0.0015(12) 0.0049(12) 0.0032(11)
C26 0.0117(15) 0.0125(14) 0.0176(16) 0.0003(12) 0.0065(12) 0.0030(11)
C27 0.0165(15) 0.0114(14) 0.0177(16) 0.0014(12) 0.0100(12) -0.0002(11)
C28 0.0102(15) 0.0147(14) 0.0149(16) -0.0005(12) 0.0052(12) 0.0012(11)
C29 0.0117(15) 0.0126(14) 0.0174(17) 0.0001(12) 0.0055(12) 0.0002(11)
C30 0.0133(15) 0.0142(15) 0.0161(16) -0.0020(12) 0.0066(12) -0.0003(11)
C31 0.0189(16) 0.0200(16) 0.0171(17) -0.0020(13) 0.0085(13) -0.0014(12)
C32 0.0172(17) 0.0275(17) 0.0215(18) -0.0070(14) 0.0025(13) 0.0006(13)
C33 0.0208(17) 0.0254(17) 0.032(2) -0.0101(15) 0.0092(15) -0.0094(13)
C34 0.0227(17) 0.0191(16) 0.035(2) 0.0012(14) 0.0133(15) -0.0044(13)
C35 0.0171(16) 0.0194(16) 0.0208(18) 0.0006(13) 0.0050(13) -0.0027(12)
C36 0.0128(15) 0.0171(15) 0.0150(16) 0.0015(12) 0.0075(12) 0.0021(11)
C37 0.0222(17) 0.0213(16) 0.0179(17) -0.0016(13) 0.0051(13) -0.0073(13)
C38 0.0268(18) 0.0227(17) 0.0178(17) 0.0074(13) 0.0066(13) -0.0061(13)
C39 0.0183(17) 0.0287(18) 0.0146(17) 0.0019(13) 0.0046(13) 0.0016(13)
C40 0.0179(16) 0.0197(16) 0.0200(18) -0.0041(13) 0.0052(13) -0.0032(12)
C41 0.0193(16) 0.0179(15) 0.0168(17) 0.0018(12) 0.0109(13) -0.0017(12)
C42 0.0177(16) 0.0164(15) 0.0270(19) -0.0028(13) 0.0121(13) -0.0016(12)
C43 0.0164(16) 0.0171(15) 0.0272(19) -0.0006(13) 0.0095(13) -0.0019(12)
C44 0.029(2) 0.0335(19) 0.031(2) -0.0078(15) 0.0181(16) -0.0033(15)
C45 0.0268(19) 0.0337(19) 0.047(2) -0.0076(17) 0.0223(17) 0.0029(15)
C46 0.0194(18) 0.0273(18) 0.050(3) 0.0000(17) 0.0171(16) 0.0025(14)
C47 0.0198(18) 0.0243(17) 0.032(2) 0.0003(15) 0.0086(15) -0.0002(13)
Cl1 0.0239(4) 0.0322(4) 0.0238(5) -0.0026(3) 0.0120(3) 0.0036(3)
Cl2 0.0235(4) 0.0338(5) 0.0237(5) 0.0012(4) 0.0066(3) 0.0028(3)

loop_
_atom_type_symbol
_atom_type_description
_atom_type_scat_dispersion_real
_atom_type_scat_dispersion_imag
_atom_type_scat_source
C C 0.0033 0.0016 'International Tables Vol C Tables 4.2.6.8 and 6.1.1.4'
H H 0.0000 0.0000 'International Tables Vol C Tables 4.2.6.8 and 6.1.1.4'
Cl Cl 0.1484 0.1585 'International Tables Vol C Tables 4.2.6.8 and 6.1.1.4'

loop_
_geom_angle_atom_site_label_1
_geom_angle_atom_site_label_2
_geom_angle_atom_site_label_3
_geom_angle
_geom_angle_site_symmetry_1
_geom_angle_site_symmetry_3
C1 C1 C2 118.4(3) 3 .
C1 C1 C5 120.1(3) 3 3
C2 C1 C5 121.6(2) . 3
C3 C2 C1 123.0(2) . .
C2 C3 C4 120.0(2) . .
C2 C3 C10 119.4(2) . .
C4 C3 C10 120.6(2) . .
C9 C4 C5 119.8(2) . .
C9 C4 C3 121.5(2) . .
C5 C4 C3 118.7(2) . .
C6 C5 C4 117.3(2) . .
C6 C5 C1 122.8(2) . 3
C4 C5 C1 119.9(2) . 3
C7 C6 C5 121.6(3) . .
C6 C7 C8 120.9(3) . .
C9 C8 C7 119.1(3) . .
C8 C9 C4 121.2(3) . .
C23 C10 C11 119.9(2) . .
C23 C10 C3 120.1(2) . .
C11 C10 C3 120.0(2) . .
C10 C11 C12 121.5(2) . .
C10 C11 C16 119.8(2) . .
C12 C11 C16 118.7(2) . .
C13 C12 C11 121.0(3) . .
C12 C13 C14 120.6(3) . .
C15 C14 C13 120.1(3) . .
C14 C15 C16 121.6(3) . .
C17 C16 C15 122.2(2) . .
C17 C16 C11 119.9(2) . .
C15 C16 C11 117.9(2) . .
C18 C17 C16 120.3(2) . .
C18 C17 C24 120.0(2) . .
C16 C17 C24 119.6(2) . .
C17 C18 C23 119.8(2) . .
C17 C18 C19 121.9(2) . .
C23 C18 C19 118.2(2) . .
C20 C19 C18 121.5(3) . .
C19 C20 C21 120.2(3) . .
C22 C21 C20 120.4(3) . .
C21 C22 C23 121.4(3) . .
C10 C23 C18 120.2(2) . .
C10 C23 C22 121.5(2) . .
C18 C23 C22 118.2(2) . .
C25 C24 C29 119.5(2) . .
C25 C24 C17 121.2(2) . .
C29 C24 C17 119.3(2) . .
C24 C25 C26 120.9(3) . .
C27 C26 C25 117.8(2) . .
C27 C26 C30 120.9(2) . .
C25 C26 C30 121.3(2) . .
C26 C27 C28 122.6(3) . .
C29 C28 C27 117.6(3) . .
C29 C28 C36 121.2(2) . .
C27 C28 C36 121.2(2) . .
C24 C29 C28 121.4(2) . .
C31 C30 C35 117.5(2) . .
C31 C30 C26 121.5(2) . .
C35 C30 C26 120.9(2) . .
C32 C31 C30 121.1(3) . .
C33 C32 C31 120.5(3) . .
C32 C33 C34 119.8(3) . .
C35 C34 C33 119.9(3) . .
C34 C35 C30 121.2(3) . .
C37 C36 C41 117.3(3) . .
C37 C36 C28 121.0(2) . .
C41 C36 C28 121.8(2) . .
C38 C37 C36 121.5(3) . .
C37 C38 C39 120.5(3) . .
C38 C39 C40 119.0(3) . .
C41 C40 C39 120.5(3) . .
C40 C41 C36 121.2(3) . .
C47 C42 C43 120.3(3) . .
C47 C42 Cl1 119.6(2) . .
C43 C42 Cl1 120.1(2) . .
C44 C43 C42 119.4(3) . .
C44 C43 Cl2 119.7(3) . .
C42 C43 Cl2 120.9(2) . .
C45 C44 C43 120.0(3) . .
C44 C45 C46 120.8(3) . .
C47 C46 C45 119.3(3) . .
C46 C47 C42 120.2(3) . .

loop_
_geom_bond_atom_site_label_1
_geom_bond_atom_site_label_2
_geom_bond_distance
_geom_bond_site_symmetry_2
C1 C1 1.405(5) 3
C1 C2 1.425(4) .
C1 C5 1.443(4) 3
C2 C3 1.358(4) .
C3 C4 1.442(4) .
C3 C10 1.489(4) .
C4 C9 1.410(4) .
C4 C5 1.422(4) .
C5 C6 1.416(4) .
C5 C1 1.443(4) 3
C6 C7 1.367(4) .
C7 C8 1.403(4) .
C8 C9 1.373(4) .
C10 C23 1.408(4) .
C10 C11 1.412(4) .
C11 C12 1.432(4) .
C11 C16 1.435(4) .
C12 C13 1.353(4) .
C13 C14 1.419(4) .
C14 C15 1.361(4) .
C15 C16 1.428(4) .
C16 C17 1.408(4) .
C17 C18 1.405(4) .
C17 C24 1.495(4) .
C18 C23 1.431(4) .
C18 C19 1.432(4) .
C19 C20 1.358(4) .
C20 C21 1.415(4) .
C21 C22 1.358(4) .
C22 C23 1.431(4) .
C24 C25 1.391(4) .
C24 C29 1.393(4) .
C25 C26 1.402(4) .
C26 C27 1.397(4) .
C26 C30 1.489(4) .
C27 C28 1.397(3) .
C28 C29 1.394(4) .
C28 C36 1.483(4) .
C30 C31 1.395(4) .
C30 C35 1.399(4) .
C31 C32 1.386(4) .
C32 C33 1.368(4) .
C33 C34 1.389(4) .
C34 C35 1.383(4) .
C36 C37 1.393(4) .
C36 C41 1.397(4) .
C37 C38 1.380(4) .
C38 C39 1.382(4) .
C39 C40 1.384(4) .
C40 C41 1.382(4) .
C42 C47 1.383(4) .
C42 C43 1.389(4) .
C42 Cl1 1.731(3) .
C43 C44 1.384(4) .
C43 Cl2 1.728(3) .
C44 C45 1.373(4) .
C45 C46 1.391(5) .
C46 C47 1.378(4) .

loop_
_geom_torsion_atom_site_label_1
_geom_torsion_atom_site_label_2
_geom_torsion_atom_site_label_3
_geom_torsion_atom_site_label_4
_geom_torsion
_geom_torsion_site_symmetry_1
_geom_torsion_site_symmetry_2
_geom_torsion_site_symmetry_3
_geom_torsion_site_symmetry_4
C1 C1 C2 C3 0.2(4) 3 . . .
C5 C1 C2 C3 -179.6(2) 3 . . .
C1 C2 C3 C4 -0.6(4) . . . .
C1 C2 C3 C10 179.6(2) . . . .
C2 C3 C4 C9 -178.8(2) . . . .
C10 C3 C4 C9 0.9(4) . . . .
C2 C3 C4 C5 0.7(4) . . . .
C10 C3 C4 C5 -179.6(2) . . . .
C9 C4 C5 C6 -0.2(4) . . . .
C3 C4 C5 C6 -179.7(2) . . . .
C9 C4 C5 C1 179.2(2) . . . 3
C3 C4 C5 C1 -0.3(4) . . . 3
C4 C5 C6 C7 -0.4(4) . . . .
C1 C5 C6 C7 -179.8(3) 3 . . .
C5 C6 C7 C8 0.8(4) . . . .
C6 C7 C8 C9 -0.7(4) . . . .
C7 C8 C9 C4 0.1(4) . . . .
C5 C4 C9 C8 0.4(4) . . . .
C3 C4 C9 C8 179.9(3) . . . .
C2 C3 C10 C23 -105.7(3) . . . .
C4 C3 C10 C23 74.5(3) . . . .
C2 C3 C10 C11 73.2(3) . . . .
C4 C3 C10 C11 -106.5(3) . . . .
C23 C10 C11 C12 -177.6(2) . . . .
C3 C10 C11 C12 3.5(4) . . . .
C23 C10 C11 C16 0.7(4) . . . .
C3 C10 C11 C16 -178.2(2) . . . .
C10 C11 C12 C13 178.9(3) . . . .
C16 C11 C12 C13 0.6(4) . . . .
C11 C12 C13 C14 -0.7(4) . . . .
C12 C13 C14 C15 0.3(4) . . . .
C13 C14 C15 C16 0.3(4) . . . .
C14 C15 C16 C17 -179.0(3) . . . .
C14 C15 C16 C11 -0.4(4) . . . .
C10 C11 C16 C17 0.3(4) . . . .
C12 C11 C16 C17 178.6(2) . . . .
C10 C11 C16 C15 -178.4(2) . . . .
C12 C11 C16 C15 0.0(4) . . . .
C15 C16 C17 C18 178.1(2) . . . .
C11 C16 C17 C18 -0.5(4) . . . .
C15 C16 C17 C24 1.7(4) . . . .
C11 C16 C17 C24 -177.0(2) . . . .
C16 C17 C18 C23 -0.2(4) . . . .
C24 C17 C18 C23 176.2(2) . . . .
C16 C17 C18 C19 179.6(2) . . . .
C24 C17 C18 C19 -4.0(4) . . . .
C17 C18 C19 C20 178.4(3) . . . .
C23 C18 C19 C20 -1.8(4) . . . .
C18 C19 C20 C21 0.7(4) . . . .
C19 C20 C21 C22 0.8(4) . . . .
C20 C21 C22 C23 -1.2(4) . . . .
C11 C10 C23 C18 -1.4(4) . . . .
C3 C10 C23 C18 177.5(2) . . . .
C11 C10 C23 C22 178.5(2) . . . .
C3 C10 C23 C22 -2.5(4) . . . .
C17 C18 C23 C10 1.2(4) . . . .
C19 C18 C23 C10 -178.6(2) . . . .
C17 C18 C23 C22 -178.8(2) . . . .
C19 C18 C23 C22 1.4(4) . . . .
C21 C22 C23 C10 -179.9(3) . . . .
C21 C22 C23 C18 0.1(4) . . . .
C18 C17 C24 C25 107.2(3) . . . .
C16 C17 C24 C25 -76.3(3) . . . .
C18 C17 C24 C29 -73.7(3) . . . .
C16 C17 C24 C29 102.7(3) . . . .
C29 C24 C25 C26 -2.6(4) . . . .
C17 C24 C25 C26 176.4(2) . . . .
C24 C25 C26 C27 0.1(4) . . . .
C24 C25 C26 C30 -179.5(2) . . . .
C25 C26 C27 C28 3.1(4) . . . .
C30 C26 C27 C28 -177.2(2) . . . .
C26 C27 C28 C29 -3.7(4) . . . .
C26 C27 C28 C36 176.6(2) . . . .
C25 C24 C29 C28 2.0(4) . . . .
C17 C24 C29 C28 -177.1(2) . . . .
C27 C28 C29 C24 1.1(4) . . . .
C36 C28 C29 C24 -179.3(2) . . . .
C27 C26 C30 C31 -156.8(3) . . . .
C25 C26 C30 C31 22.8(4) . . . .
C27 C26 C30 C35 20.9(4) . . . .
C25 C26 C30 C35 -159.5(3) . . . .
C35 C30 C31 C32 -0.7(4) . . . .
C26 C30 C31 C32 177.1(3) . . . .
C30 C31 C32 C33 -1.1(4) . . . .
C31 C32 C33 C34 1.3(5) . . . .
C32 C33 C34 C35 0.3(5) . . . .
C33 C34 C35 C30 -2.1(5) . . . .
C31 C30 C35 C34 2.3(4) . . . .
C26 C30 C35 C34 -175.5(3) . . . .
C29 C28 C36 C37 158.7(3) . . . .
C27 C28 C36 C37 -21.7(4) . . . .
C29 C28 C36 C41 -21.0(4) . . . .
C27 C28 C36 C41 158.6(3) . . . .
C41 C36 C37 C38 -1.2(4) . . . .
C28 C36 C37 C38 179.1(3) . . . .
C36 C37 C38 C39 0.4(4) . . . .
C37 C38 C39 C40 0.9(4) . . . .
C38 C39 C40 C41 -1.3(4) . . . .
C39 C40 C41 C36 0.4(4) . . . .
C37 C36 C41 C40 0.8(4) . . . .
C28 C36 C41 C40 -179.5(2) . . . .
C47 C42 C43 C44 -0.1(4) . . . .
Cl1 C42 C43 C44 179.6(2) . . . .
C47 C42 C43 Cl2 179.7(2) . . . .
Cl1 C42 C43 Cl2 -0.6(3) . . . .
C42 C43 C44 C45 -0.8(4) . . . .
Cl2 C43 C44 C45 179.4(2) . . . .
C43 C44 C45 C46 1.1(5) . . . .
C44 C45 C46 C47 -0.5(5) . . . .
C45 C46 C47 C42 -0.3(5) . . . .
C43 C42 C47 C46 0.7(4) . . . .
Cl1 C42 C47 C46 -179.1(2) . . . .
